data_4335303
loop_
_publ_author_name
'Pilar Amo-Ochoa'
'Simone S. Alexandre'
'Samira Hribesh'
'Miguel A. Galindo'
'Oscar Castillo'
'Carlos J. G\'omez-Garc\'ia'
'Andrew R. Pike'
'Jos\'e M. Soler'
'Andrew Houlton'
'Ross W. Harrington'
'William Clegg'
'F\'elix Zamora'

_publ_contact_author
;
 Felix Zamora. Departamento de Quimica Inorganica.
 Universidad Autonoma de Madrid, E-28049 Madrid, Spain
;
_publ_contact_author_email felix.zamora@uam.es
_publ_contact_author_fax '+34-914 974 833'
_publ_contact_author_phone '+34-914 973 962'
_publ_section_title
;
 Correction to Coordination Chemistry of 6-Thioguanine Derivatives with
 Cobalt: Toward Formation of Electrical Conductive One-Dimensional
 Coordination Polymers
;
_journal_name_full 'Inorganic Chemistry'
_journal_page_first 7306
_journal_page_last 7306
_journal_paper_doi 10.1021/ic401300u
_journal_volume 52
_journal_year 2013
_chemical_formula_iupac 'C10 H12 Co N10 O2 S2'
_chemical_formula_moiety 'C10 H8 Co N10 S2, 2(H2 O)'
_chemical_formula_sum 'C10 H12 Co N10 O2 S2'
_chemical_formula_weight 425.33
_chemical_name_systematic
;
catena-(bis(mu-6-thioguaninato-N,S,S)cobalt(II) dihydrate)
;
_space_group_IT_number 2
_symmetry_cell_setting triclinic
_symmetry_space_group_name_Hall '-P 1'
_symmetry_space_group_name_H-M 'P -1'
_atom_sites_solution_hydrogens geom
_atom_sites_solution_primary direct
_atom_sites_solution_secondary difmap
_audit_creation_method SHELXL-97
_cell_angle_alpha 110.236(10)
_cell_angle_beta 96.556(7)
_cell_angle_gamma 100.513(8)
_cell_formula_units_Z 1
_cell_length_a 3.6653(3)
_cell_length_b 9.6754(12)
_cell_length_c 11.3399(11)
_cell_measurement_reflns_used 1857
_cell_measurement_temperature 293(2)
_cell_measurement_theta_max 28.82
_cell_measurement_theta_min 8.43
_cell_volume 364.08(7)
_computing_cell_refinement 'CrysAlis CCD (Oxford Diffraction, 2003)'
_computing_data_collection 'CrysAlis CCD (Oxford Diffraction, 2003)'
_computing_data_reduction 'CrysAlis RED (Oxford Diffraction, 2003)'
_computing_molecular_graphics 'Ortep-3 (Farrugia, 1997)'
_computing_publication_material 'WinGX (Farrugia, 1999)'
_computing_structure_refinement 'SHELXL-97 (Sheldrick, 1997)'
_computing_structure_solution 'Sir92 (Altamore et al., 1993)'
_diffrn_ambient_temperature 293(2)
_diffrn_measured_fraction_theta_full 0.962
_diffrn_measured_fraction_theta_max 0.962
_diffrn_measurement_device_type Xcalibur
_diffrn_measurement_method \w
_diffrn_radiation_monochromator graphite
_diffrn_radiation_source 'fine-focus sealed tube'
_diffrn_radiation_type CuK\a
_diffrn_radiation_wavelength 1.54184
_diffrn_reflns_av_R_equivalents 0.0281
_diffrn_reflns_av_sigmaI/netI 0.0429
_diffrn_reflns_limit_h_max 4
_diffrn_reflns_limit_h_min -3
_diffrn_reflns_limit_k_max 12
_diffrn_reflns_limit_k_min -12
_diffrn_reflns_limit_l_max 14
_diffrn_reflns_limit_l_min -13
_diffrn_reflns_number 2275
_diffrn_reflns_theta_full 75.64
_diffrn_reflns_theta_max 75.64
_diffrn_reflns_theta_min 4.23
_diffrn_standards_decay_% 0
_diffrn_standards_interval_count 0
_diffrn_standards_interval_time 0
_diffrn_standards_number 0
_exptl_absorpt_coefficient_mu 12.246
_exptl_absorpt_correction_T_max 0.973
_exptl_absorpt_correction_T_min 0.865
_exptl_absorpt_correction_type analytical
_exptl_absorpt_process_details
;
CrysAlis RED, Oxford Diffraction Ltd.,
Version 1.170.32 (release 06.06.2003 CrysAlis170 VC++)
(compiled Jun  6 2003,13:53:32)
Analytical numeric absorption correction using a multifaceted crystal
model based on expressions derived by R.C. Clark & J.S. Reid.
;
_exptl_crystal_colour red
_exptl_crystal_density_diffrn 1.940
_exptl_crystal_description prism
_exptl_crystal_F_000 215
_exptl_crystal_size_max 0.06
_exptl_crystal_size_mid 0.03
_exptl_crystal_size_min 0.02
_refine_diff_density_max 0.481
_refine_diff_density_min -0.424
_refine_diff_density_rms 0.092
_refine_ls_extinction_method none
_refine_ls_goodness_of_fit_ref 1.075
_refine_ls_hydrogen_treatment constr
_refine_ls_matrix_type full
_refine_ls_number_parameters 115
_refine_ls_number_reflns 1466
_refine_ls_number_restraints 0
_refine_ls_restrained_S_all 1.075
_refine_ls_R_factor_all 0.0460
_refine_ls_R_factor_gt 0.0408
_refine_ls_shift/su_max 0.000
_refine_ls_shift/su_mean 0.000
_refine_ls_structure_factor_coef Fsqd
_refine_ls_weighting_details 'calc w=1/[\s^2^(Fo^2^)+(0.0683P)^2^+0.0759P] where P=(Fo^2^+2Fc^2^)/3'
_refine_ls_weighting_scheme calc
_refine_ls_wR_factor_gt 0.1103
_refine_ls_wR_factor_ref 0.1162
_reflns_number_gt 1329
_reflns_number_total 1466
_reflns_threshold_expression >2sigma(I)
_cod_data_source_file ic401300u_si_001_1.cif
_cod_data_source_block compound-1
_cod_original_cell_volume 364.08(6)
_cod_database_code 4335303

loop_
_symmetry_equiv_pos_as_xyz
'x, y, z'
'-x, -y, -z'

loop_
_atom_site_label
_atom_site_type_symbol
_atom_site_fract_x
_atom_site_fract_y
_atom_site_fract_z
_atom_site_U_iso_or_equiv
_atom_site_adp_type
_atom_site_occupancy
_atom_site_symmetry_multiplicity
_atom_site_calc_flag
_atom_site_refinement_flags
Co1 Co 0.0000 0.0000 0.5000 0.0232(2) Uani 1 2 d S
N1 N -0.3198(7) 0.0745(3) 0.8801(3) 0.0228(6) Uani 1 1 d .
C2 C -0.1323(9) 0.2003(4) 0.9845(3) 0.0220(6) Uani 1 1 d .
N2 N -0.1932(9) 0.1993(3) 1.0983(3) 0.0322(7) Uani 1 1 d .
H2A H -0.0864 0.2765 1.1671 0.039 Uiso 1 1 calc R
H2B H -0.3391 0.1216 1.1027 0.039 Uiso 1 1 calc R
N3 N 0.1019(8) 0.3272(3) 0.9848(3) 0.0228(6) Uani 1 1 d .
C4 C 0.1519(9) 0.3154(3) 0.8664(3) 0.0211(6) Uani 1 1 d .
C5 C -0.0136(8) 0.1907(4) 0.7564(3) 0.0201(6) Uani 1 1 d .
C6 C -0.2599(9) 0.0683(3) 0.7640(3) 0.0205(6) Uani 1 1 d .
S6 S -0.4761(2) -0.08414(8) 0.62110(7) 0.0220(2) Uani 1 1 d .
N7 N 0.1103(7) 0.2097(3) 0.6513(2) 0.0212(5) Uani 1 1 d .
C8 C 0.3421(9) 0.3462(4) 0.6985(3) 0.0235(7) Uani 1 1 d .
H8 H 0.4706 0.3900 0.6492 0.028 Uiso 1 1 calc R
N9 N 0.3717(8) 0.4157(3) 0.8279(3) 0.0234(6) Uani 1 1 d .
H9 H 0.5032 0.5052 0.8757 0.028 Uiso 1 1 calc R
O1W O 0.1302(15) 0.3995(5) 0.3919(4) 0.0832(13) Uani 1 1 d .

loop_
_atom_site_aniso_label
_atom_site_aniso_U_11
_atom_site_aniso_U_22
_atom_site_aniso_U_33
_atom_site_aniso_U_23
_atom_site_aniso_U_13
_atom_site_aniso_U_12
Co1 0.0247(4) 0.0186(4) 0.0184(4) 0.0020(3) 0.0034(3) -0.0033(3)
N1 0.0232(12) 0.0213(13) 0.0203(13) 0.0080(11) 0.0013(10) -0.0022(10)
C2 0.0220(14) 0.0206(15) 0.0207(15) 0.0074(12) 0.0009(12) 0.0017(12)
N2 0.0402(17) 0.0265(15) 0.0210(14) 0.0068(12) 0.0024(12) -0.0070(13)
N3 0.0255(13) 0.0193(13) 0.0182(12) 0.0052(11) 0.0009(10) -0.0019(10)
C4 0.0213(14) 0.0174(14) 0.0212(15) 0.0056(12) -0.0005(12) 0.0024(12)
C5 0.0204(14) 0.0187(15) 0.0182(14) 0.0065(12) 0.0006(11) 0.0002(11)
C6 0.0195(14) 0.0178(14) 0.0205(14) 0.0052(12) 0.0007(11) 0.0010(11)
S6 0.0219(4) 0.0172(4) 0.0196(4) 0.0034(3) 0.0010(3) -0.0037(3)
N7 0.0240(13) 0.0179(12) 0.0169(12) 0.0035(10) 0.0035(10) -0.0004(10)
C8 0.0245(15) 0.0205(15) 0.0221(15) 0.0069(13) 0.0035(12) 0.0002(12)
N9 0.0270(13) 0.0150(12) 0.0207(13) 0.0030(10) 0.0004(10) -0.0031(10)
O1W 0.118(4) 0.054(2) 0.074(3) 0.034(2) 0.008(3) -0.001(2)

loop_
_atom_type_symbol
_atom_type_description
_atom_type_scat_dispersion_real
_atom_type_scat_dispersion_imag
_atom_type_scat_source
C C 0.0181 0.0091 'International Tables Vol C Tables 4.2.6.8 and 6.1.1.4'
H H 0.0000 0.0000 'International Tables Vol C Tables 4.2.6.8 and 6.1.1.4'
N N 0.0311 0.0180 'International Tables Vol C Tables 4.2.6.8 and 6.1.1.4'
O O 0.0492 0.0322 'International Tables Vol C Tables 4.2.6.8 and 6.1.1.4'
S S 0.3331 0.5567 'International Tables Vol C Tables 4.2.6.8 and 6.1.1.4'
Co Co -2.3653 3.6143 'International Tables Vol C Tables 4.2.6.8 and 6.1.1.4'

loop_
_geom_angle_atom_site_label_1
_geom_angle_atom_site_label_2
_geom_angle_atom_site_label_3
_geom_angle
_geom_angle_site_symmetry_1
_geom_angle_site_symmetry_3
N7 Co1 N7 180.000(1) 2_556 .
N7 Co1 S6 84.53(7) 2_556 2_556
N7 Co1 S6 95.47(7) . 2_556
N7 Co1 S6 95.47(7) 2_556 .
N7 Co1 S6 84.53(7) . .
S6 Co1 S6 180.0 2_556 .
N7 Co1 S6 90.94(8) 2_556 2_456
N7 Co1 S6 89.06(8) . 2_456
S6 Co1 S6 90.26(2) 2_556 2_456
S6 Co1 S6 89.74(2) . 2_456
N7 Co1 S6 89.06(8) 2_556 1_655
N7 Co1 S6 90.94(8) . 1_655
S6 Co1 S6 89.74(2) 2_556 1_655
S6 Co1 S6 90.26(2) . 1_655
S6 Co1 S6 180.00(3) 2_456 1_655
C6 N1 C2 118.3(3) . .
N2 C2 N3 116.8(3) . .
N2 C2 N1 116.1(3) . .
N3 C2 N1 127.1(3) . .
C4 N3 C2 112.1(3) . .
N3 C4 N9 129.7(3) . .
N3 C4 C5 124.7(3) . .
N9 C4 C5 105.6(3) . .
C4 C5 N7 110.8(3) . .
C4 C5 C6 119.5(3) . .
N7 C5 C6 129.7(3) . .
N1 C6 C5 118.1(3) . .
N1 C6 S6 124.1(2) . .
C5 C6 S6 117.8(2) . .
C6 S6 Co1 92.38(11) . .
C6 S6 Co1 107.95(11) . 1_455
Co1 S6 Co1 90.26(2) . 1_455
C8 N7 C5 104.3(3) . .
C8 N7 Co1 142.1(2) . .
C5 N7 Co1 109.8(2) . .
N7 C8 N9 112.5(3) . .
C4 N9 C8 106.8(3) . .

loop_
_geom_bond_atom_site_label_1
_geom_bond_atom_site_label_2
_geom_bond_distance
_geom_bond_site_symmetry_2
Co1 N7 2.087(3) 2_556
Co1 N7 2.087(3) .
Co1 S6 2.5289(8) 2_556
Co1 S6 2.5289(8) .
Co1 S6 2.6416(8) 2_456
Co1 S6 2.6416(8) 1_655
N1 C6 1.342(4) .
N1 C2 1.366(4) .
C2 N2 1.338(4) .
C2 N3 1.362(4) .
N3 C4 1.344(4) .
C4 N9 1.368(4) .
C4 C5 1.378(4) .
C5 N7 1.380(4) .
C5 C6 1.387(4) .
C6 S6 1.748(3) .
S6 Co1 2.6416(8) 1_455
N7 C8 1.323(4) .
C8 N9 1.368(4) .

loop_
_geom_hbond_atom_site_label_D
_geom_hbond_atom_site_label_H
_geom_hbond_atom_site_label_A
_geom_hbond_distance_DH
_geom_hbond_distance_HA
_geom_hbond_distance_DA
_geom_hbond_angle_DHA
_geom_hbond_site_symmetry_A
N2 H2A O1W 0.86 2.37 3.169(5) 153.7 1_556
N2 H2B N1 0.86 2.16 3.015(4) 177.0 2_457
N9 H9 N3 0.86 2.02 2.842(4) 160.3 2_667
